data_2022113
loop_
_publ_author_name
'Senior, Levi'
'Linden, Anthony'

_publ_section_title
;
 Halobismuth(III) salts with substituted aminopyridinium cations
;
_journal_coeditor_code FP3085
_journal_issue 6
_journal_name_full 'Acta Crystallographica Section C'
_journal_page_first
;
;
_journal_paper_doi 10.1107/S2053229620006130
_journal_volume 76
_journal_year 2020
_chemical_formula_iupac '(C5 H9 N3)2 [Bi Cl6] Cl, H2 O'
_chemical_formula_moiety '2(C5 H9 N3 1+), Bi Cl6 3-, Cl 1-, H2 O'
_chemical_formula_sum 'C10 H20 Bi Cl7 N6 O'
_chemical_formula_weight 697.45
_chemical_name_systematic
;
Bis(2-amino-3-ammoniopyridinium) hexachloridobismuth(III) chloride monohydrate
;
_space_group_crystal_system triclinic
_space_group_IT_number 2
_space_group_name_Hall '-P 1'
_space_group_name_H-M_alt 'P -1'
_atom_sites_solution_hydrogens mixed
_atom_sites_solution_primary dual
_atom_sites_solution_secondary difmap
_audit_creation_method SHELXL-2018/3
_cell_angle_alpha 94.303(4)
_cell_angle_beta 101.914(4)
_cell_angle_gamma 106.254(4)
_cell_formula_units_Z 2
_cell_length_a 9.1612(4)
_cell_length_b 10.8591(6)
_cell_length_c 11.7273(7)
_cell_measurement_reflns_used 5333
_cell_measurement_temperature 160(2)
_cell_measurement_theta_max 29.1560
_cell_measurement_theta_min 3.5200
_cell_volume 1084.89(11)
_computing_cell_refinement
;
CrysAlis PRO (Rigaku OD, 2018)
;
_computing_data_collection
;
CrysAlis PRO (Rigaku OD, 2018)
;
_computing_data_reduction
;
CrysAlis PRO (Rigaku OD, 2018)
;
_computing_molecular_graphics
;
OLEX2 (Dolomanov <i>et al.</i>, 2009) and Mercury (Macrae <i>et al.</i>,
2020)
;
_computing_publication_material
;
SHELXL2018 (Sheldrick, 2015b) and PLATON (Spek, 2015,
2020)
;
_computing_structure_refinement
;
SHELXL2018 (Sheldrick, 2015b)
;
_computing_structure_solution
;
SHELXT2018 (Sheldrick, 2015a)
;
_diffrn_ambient_temperature 160(2)
_diffrn_detector 'CCD area detector'
_diffrn_detector_area_resol_mean 10.3801
_diffrn_measured_fraction_theta_full 0.998
_diffrn_measured_fraction_theta_max 0.843
_diffrn_measurement_device 'four-circle \k-geometry diffractometer'
_diffrn_measurement_device_type 'Oxford Diffraction SuperNova dual radiation'
_diffrn_measurement_method '\w scans'
_diffrn_radiation_monochromator mirror
_diffrn_radiation_probe x-ray
_diffrn_radiation_type 'Mo K\a'
_diffrn_radiation_wavelength 0.71073
_diffrn_reflns_av_R_equivalents 0.0398
_diffrn_reflns_av_unetI/netI 0.0693
_diffrn_reflns_limit_h_max 9
_diffrn_reflns_limit_h_min -11
_diffrn_reflns_limit_k_max 14
_diffrn_reflns_limit_k_min -14
_diffrn_reflns_limit_l_max 13
_diffrn_reflns_limit_l_min -16
_diffrn_reflns_number 8459
_diffrn_reflns_theta_full 25.242
_diffrn_reflns_theta_max 29.417
_diffrn_reflns_theta_min 2.848
_diffrn_source 'micro-focus sealed X-ray tube'
_exptl_absorpt_coefficient_mu 9.001
_exptl_absorpt_correction_T_max 1.000
_exptl_absorpt_correction_T_min 0.551
_exptl_absorpt_correction_type gaussian
_exptl_absorpt_process_details
;
(CrysAlis PRO; Rigaku OD, 2018)
;
_exptl_crystal_colour red
_exptl_crystal_density_diffrn 2.135
_exptl_crystal_description prism
_exptl_crystal_F_000 664
_exptl_crystal_size_max 0.25
_exptl_crystal_size_mid 0.20
_exptl_crystal_size_min 0.10
_refine_diff_density_max 3.534
_refine_diff_density_min -1.744
_refine_ls_extinction_coef 0.00175(19)
_refine_ls_extinction_expression Fc^*^=kFc[1+0.001xFc^2^\l^3^/sin(2\q)]^-1/4^
_refine_ls_extinction_method
;
SHELXL2018 (Sheldrick, 2015b)
;
_refine_ls_goodness_of_fit_ref 1.031
_refine_ls_hydrogen_treatment mixed
_refine_ls_matrix_type full
_refine_ls_number_parameters 237
_refine_ls_number_reflns 5054
_refine_ls_number_restraints 2
_refine_ls_restrained_S_all 1.031
_refine_ls_R_factor_all 0.0416
_refine_ls_R_factor_gt 0.0364
_refine_ls_shift/su_max 0.002
_refine_ls_shift/su_mean 0.000
_refine_ls_structure_factor_coef Fsqd
_refine_ls_weighting_details 'w=1/[\s^2^(Fo^2^)+(0.0172P)^2^] where P=(Fo^2^+2Fc^2^)/3'
_refine_ls_weighting_scheme calc
_refine_ls_wR_factor_gt 0.0707
_refine_ls_wR_factor_ref 0.0748
_reflns_number_gt 4589
_reflns_number_total 5056
_reflns_threshold_expression 'I > 2\s(I)'
_cod_data_source_file fp3085sup1.cif
_cod_data_source_block 1
_cod_depositor_comments
;
The following automatic conversions were performed:

data item '_atom_sites_solution_hydrogens' value 'geom & difmap' was
changed to 'mixed'.

Automatic conversion script
Id: cif_fix_values 7556 2019-12-06 15:28:31Z antanas 
;
_cod_original_cell_volume 1084.89(10)
_cod_database_code 2022113
_shelx_space_group_comment
;
The symmetry employed for this shelxl refinement is uniquely defined
by the following loop, which should always be used as a source of
symmetry information in preference to the above space-group names.
They are only intended as comments.
;
_shelx_estimated_absorpt_t_min 0.212
_shelx_estimated_absorpt_t_max 0.466

loop_
_space_group_symop_operation_xyz
'x, y, z'
'-x, -y, -z'

loop_
_atom_site_type_symbol
_atom_site_label
_atom_site_fract_x
_atom_site_fract_y
_atom_site_fract_z
_atom_site_U_iso_or_equiv
_atom_site_adp_type
_atom_site_calc_flag
_atom_site_occupancy
_atom_site_disorder_assembly
_atom_site_disorder_group
Bi Bi1 0.33379(2) 0.65001(2) 0.77021(2) 0.01333(8) Uani d 1 . .
Cl Cl1 0.30114(15) 0.87093(12) 0.86367(13) 0.0217(3) Uani d 1 . .
Cl Cl2 0.62022(15) 0.67918(13) 0.92734(13) 0.0205(3) Uani d 1 . .
Cl Cl3 0.13301(14) 0.50002(12) 0.90309(12) 0.0197(3) Uani d 1 . .
Cl Cl4 0.35744(16) 0.43435(12) 0.65545(13) 0.0234(3) Uani d 1 . .
Cl Cl5 0.06380(14) 0.62274(12) 0.62347(12) 0.0165(3) Uani d 1 . .
Cl Cl6 0.47286(14) 0.77900(12) 0.62570(13) 0.0190(3) Uani d 1 . .
Cl Cl7 1.20723(15) 0.98098(13) 0.50220(13) 0.0216(3) Uani d 1 . .
O O1 0.7385(4) 0.6577(4) 0.6206(4) 0.0200(8) Uani d 1 . .
H H11 0.714(7) 0.619(5) 0.552(2) 0.033(19) Uiso d 1 . .
H H12 0.666(5) 0.687(6) 0.630(6) 0.039(19) Uiso d 1 . .
N N1 1.0249(5) 1.1946(4) 0.8540(4) 0.0219(11) Uani d 1 . .
H H1 1.077768 1.277490 0.863992 0.026 Uiso calc 1 . .
N N2 1.1604(5) 1.1615(4) 0.7142(4) 0.0239(11) Uani d 1 . .
H H21 1.210656 1.245035 0.725912 0.029 Uiso calc 1 . .
H H22 1.180074 1.109362 0.662307 0.029 Uiso calc 1 . .
N N3 0.9957(5) 0.8895(4) 0.6795(4) 0.0207(11) Uani d 1 . .
H H31 1.013412 0.926401 0.614533 0.031 Uiso calc 1 . .
H H32 0.910623 0.817732 0.658148 0.031 Uiso calc 1 . .
H H33 1.080894 0.866756 0.714239 0.031 Uiso calc 1 . .
C C1 1.0544(6) 1.1142(5) 0.7748(5) 0.0163(11) Uani d 1 . .
C C2 0.9672(6) 0.9818(5) 0.7621(5) 0.0138(10) Uani d 1 . .
C C3 0.8594(6) 0.9399(5) 0.8260(5) 0.0166(11) Uani d 1 . .
H H3 0.801713 0.850647 0.816354 0.020 Uiso calc 1 . .
C C4 0.8338(7) 1.0302(5) 0.9070(5) 0.0237(13) Uani d 1 . .
H H41 0.758216 1.002400 0.951731 0.028 Uiso calc 1 . .
C C5 0.9173(6) 1.1551(5) 0.9200(5) 0.0227(13) Uani d 1 . .
H H5 0.902074 1.216442 0.974894 0.027 Uiso calc 1 . .
N N4 0.6479(5) 0.1627(4) 0.6711(4) 0.0182(10) Uani d 1 . .
H H4 0.660330 0.111762 0.614219 0.022 Uiso calc 1 . .
N N5 0.8359(5) 0.3288(4) 0.6238(4) 0.0236(11) Uani d 1 . .
H H51 0.847672 0.273505 0.570243 0.028 Uiso calc 1 . .
H H52 0.892155 0.410810 0.634629 0.028 Uiso calc 1 . .
N N6 0.7879(5) 0.5058(4) 0.7981(4) 0.0163(10) Uani d 1 . .
H H61 0.764422 0.540181 0.730778 0.024 Uiso calc 1 . .
H H62 0.892872 0.518114 0.819174 0.024 Uiso calc 1 . .
H H63 0.758381 0.545460 0.856654 0.024 Uiso calc 1 . .
C C6 0.7327(6) 0.2881(5) 0.6888(5) 0.0147(11) Uani d 1 . .
C C7 0.7050(6) 0.3677(5) 0.7784(5) 0.0139(10) Uani d 1 . .
C C8 0.6028(5) 0.3158(5) 0.8446(5) 0.0163(11) Uani d 1 . .
H H8 0.585925 0.369955 0.904868 0.020 Uiso calc 1 . .
C C9 0.5238(6) 0.1843(5) 0.8239(5) 0.0205(12) Uani d 1 . .
H H9 0.455741 0.147067 0.871621 0.025 Uiso calc 1 . .
C C10 0.5452(6) 0.1091(5) 0.7341(5) 0.0191(12) Uani d 1 . .
H H10 0.488022 0.019523 0.716078 0.023 Uiso calc 1 . .

loop_
_atom_site_aniso_label
_atom_site_aniso_U_11
_atom_site_aniso_U_22
_atom_site_aniso_U_33
_atom_site_aniso_U_12
_atom_site_aniso_U_13
_atom_site_aniso_U_23
Bi1 0.01174(11) 0.01138(11) 0.01661(13) 0.00237(7) 0.00483(8) 0.00072(8)
Cl1 0.0263(7) 0.0161(7) 0.0216(8) 0.0048(5) 0.0082(6) -0.0046(6)
Cl2 0.0183(6) 0.0211(7) 0.0211(8) 0.0060(5) 0.0035(6) 0.0002(6)
Cl3 0.0194(6) 0.0190(7) 0.0191(8) 0.0026(5) 0.0055(6) 0.0032(6)
Cl4 0.0300(7) 0.0165(7) 0.0251(8) 0.0083(5) 0.0090(6) -0.0004(6)
Cl5 0.0154(6) 0.0157(6) 0.0166(7) 0.0032(5) 0.0028(5) -0.0004(5)
Cl6 0.0194(6) 0.0180(7) 0.0231(8) 0.0070(5) 0.0096(6) 0.0057(6)
Cl7 0.0239(7) 0.0247(7) 0.0199(8) 0.0109(5) 0.0088(6) 0.0025(6)
O1 0.0153(19) 0.024(2) 0.022(3) 0.0085(16) 0.0050(18) -0.0008(19)
N1 0.023(2) 0.012(2) 0.030(3) 0.0060(18) 0.004(2) 0.002(2)
N2 0.028(3) 0.011(2) 0.030(3) -0.0012(19) 0.014(2) -0.004(2)
N3 0.027(3) 0.010(2) 0.026(3) 0.0038(18) 0.013(2) 0.002(2)
C1 0.014(2) 0.016(3) 0.021(3) 0.006(2) 0.004(2) 0.004(2)
C2 0.016(2) 0.015(3) 0.011(3) 0.007(2) 0.001(2) 0.001(2)
C3 0.015(2) 0.019(3) 0.013(3) 0.002(2) 0.002(2) 0.000(2)
C4 0.022(3) 0.030(3) 0.023(4) 0.011(2) 0.012(3) 0.005(3)
C5 0.023(3) 0.031(3) 0.017(3) 0.013(2) 0.006(3) -0.001(3)
N4 0.019(2) 0.015(2) 0.017(3) 0.0016(18) 0.004(2) -0.003(2)
N5 0.030(3) 0.018(2) 0.025(3) 0.0024(19) 0.016(2) 0.001(2)
N6 0.016(2) 0.013(2) 0.019(3) 0.0041(17) 0.005(2) -0.0023(19)
C6 0.013(2) 0.016(3) 0.012(3) 0.004(2) -0.001(2) -0.003(2)
C7 0.013(2) 0.013(3) 0.014(3) 0.0051(19) 0.000(2) 0.002(2)
C8 0.013(2) 0.019(3) 0.016(3) 0.004(2) 0.002(2) 0.000(2)
C9 0.016(3) 0.017(3) 0.029(4) 0.002(2) 0.011(3) 0.002(3)
C10 0.016(3) 0.016(3) 0.023(3) 0.000(2) 0.005(2) 0.005(2)

loop_
_atom_type_symbol
_atom_type_description
_atom_type_scat_dispersion_real
_atom_type_scat_dispersion_imag
_atom_type_scat_source
C C 0.0033 0.0016 'International Tables Vol C Tables 4.2.6.8 and 6.1.1.4'
H H 0.0000 0.0000 'International Tables Vol C Tables 4.2.6.8 and 6.1.1.4'
Bi Bi -4.1077 10.2566 'International Tables Vol C Tables 4.2.6.8 and 6.1.1.4'
Cl Cl 0.1484 0.1585 'International Tables Vol C Tables 4.2.6.8 and 6.1.1.4'
N N 0.0061 0.0033 'International Tables Vol C Tables 4.2.6.8 and 6.1.1.4'
O O 0.0106 0.0060 'International Tables Vol C Tables 4.2.6.8 and 6.1.1.4'

loop_
_exptl_crystal_face_index_h
_exptl_crystal_face_index_k
_exptl_crystal_face_index_l
_exptl_crystal_face_perp_dist
-1 -1 0 0.0858
1 1 0 0.0758
5 -4 -5 0.0818
1 -5 -3 0.0813
-5 3 3 0.0963
-2 5 3 0.0839
0 1 -5 0.0412
0 1 5 0.0280
0 -1 1 0.1012
4 -4 5 0.1006

loop_
_geom_angle_atom_site_label_1
_geom_angle_atom_site_label_2
_geom_angle_atom_site_label_3
_geom_angle_site_symmetry_1
_geom_angle_site_symmetry_3
_geom_angle
_geom_angle_publ_flag
Cl6 Bi1 Cl5 . . 88.69(4) ?
Cl6 Bi1 Cl1 . . 88.51(4) ?
Cl5 Bi1 Cl1 . . 85.39(4) ?
Cl6 Bi1 Cl4 . . 87.53(4) ?
Cl5 Bi1 Cl4 . . 90.58(4) ?
Cl1 Bi1 Cl4 . . 174.42(4) ?
Cl6 Bi1 Cl2 . . 91.56(4) ?
Cl5 Bi1 Cl2 . . 179.68(4) ?
Cl1 Bi1 Cl2 . . 94.42(4) ?
Cl4 Bi1 Cl2 . . 89.62(4) ?
Cl6 Bi1 Cl3 . . 170.83(4) ?
Cl5 Bi1 Cl3 . . 82.16(4) ?
Cl1 Bi1 Cl3 . . 91.37(4) ?
Cl4 Bi1 Cl3 . . 91.91(4) ?
Cl2 Bi1 Cl3 . . 97.59(4) ?
H11 O1 H12 . . 108(6) ?
C1 N1 C5 . . 123.9(5) ?
C1 N1 H1 . . 118.1 ?
C5 N1 H1 . . 118.1 ?
C1 N2 H21 . . 120.0 ?
C1 N2 H22 . . 120.0 ?
H21 N2 H22 . . 120.0 ?
C2 N3 H31 . . 109.5 ?
C2 N3 H32 . . 109.5 ?
H31 N3 H32 . . 109.5 ?
C2 N3 H33 . . 109.5 ?
H31 N3 H33 . . 109.5 ?
H32 N3 H33 . . 109.5 ?
N2 C1 N1 . . 119.7(5) ?
N2 C1 C2 . . 124.3(5) ?
N1 C1 C2 . . 116.0(4) ?
C3 C2 C1 . . 121.4(5) ?
C3 C2 N3 . . 119.9(5) ?
C1 C2 N3 . . 118.7(4) ?
C2 C3 C4 . . 119.4(5) ?
C2 C3 H3 . . 120.3 ?
C4 C3 H3 . . 120.3 ?
C5 C4 C3 . . 119.3(5) ?
C5 C4 H41 . . 120.4 ?
C3 C4 H41 . . 120.4 ?
C4 C5 N1 . . 120.0(5) ?
C4 C5 H5 . . 120.0 ?
N1 C5 H5 . . 120.0 ?
C6 N4 C10 . . 124.7(5) ?
C6 N4 H4 . . 117.6 ?
C10 N4 H4 . . 117.6 ?
C6 N5 H51 . . 120.0 ?
C6 N5 H52 . . 120.0 ?
H51 N5 H52 . . 120.0 ?
C7 N6 H61 . . 109.5 ?
C7 N6 H62 . . 109.5 ?
H61 N6 H62 . . 109.5 ?
C7 N6 H63 . . 109.5 ?
H61 N6 H63 . . 109.5 ?
H62 N6 H63 . . 109.5 ?
N5 C6 N4 . . 119.2(5) ?
N5 C6 C7 . . 125.0(5) ?
N4 C6 C7 . . 115.8(4) ?
C8 C7 C6 . . 120.7(5) ?
C8 C7 N6 . . 120.8(4) ?
C6 C7 N6 . . 118.4(4) ?
C7 C8 C9 . . 120.0(5) ?
C7 C8 H8 . . 120.0 ?
C9 C8 H8 . . 120.0 ?
C10 C9 C8 . . 119.1(5) ?
C10 C9 H9 . . 120.5 ?
C8 C9 H9 . . 120.5 ?
N4 C10 C9 . . 119.5(5) ?
N4 C10 H10 . . 120.3 ?
C9 C10 H10 . . 120.3 ?

loop_
_geom_bond_atom_site_label_1
_geom_bond_atom_site_label_2
_geom_bond_site_symmetry_2
_geom_bond_distance
_geom_bond_publ_flag
Bi1 Cl1 . 2.6812(12) y
Bi1 Cl2 . 2.7986(14) y
Bi1 Cl3 . 2.8899(12) y
Bi1 Cl4 . 2.6970(13) y
Bi1 Cl5 . 2.6312(13) y
Bi1 Cl6 . 2.5896(12) y
O1 H11 . 0.837(10) ?
O1 H12 . 0.836(10) ?
N1 C1 . 1.346(7) ?
N1 C5 . 1.373(7) ?
N1 H1 . 0.8800 ?
N2 C1 . 1.331(6) y
N2 H21 . 0.8800 ?
N2 H22 . 0.8800 ?
N3 C2 . 1.454(6) y
N3 H31 . 0.9100 ?
N3 H32 . 0.9100 ?
N3 H33 . 0.9100 ?
C1 C2 . 1.415(7) ?
C2 C3 . 1.360(7) ?
C3 C4 . 1.414(7) ?
C3 H3 . 0.9500 ?
C4 C5 . 1.337(8) ?
C4 H41 . 0.9500 ?
C5 H5 . 0.9500 ?
N4 C6 . 1.342(6) ?
N4 C10 . 1.348(6) ?
N4 H4 . 0.8800 ?
N5 C6 . 1.335(6) y
N5 H51 . 0.8800 ?
N5 H52 . 0.8800 ?
N6 C7 . 1.455(6) y
N6 H61 . 0.9100 ?
N6 H62 . 0.9100 ?
N6 H63 . 0.9100 ?
C6 C7 . 1.418(7) ?
C7 C8 . 1.367(6) ?
C8 C9 . 1.385(7) ?
C8 H8 . 0.9500 ?
C9 C10 . 1.364(7) ?
C9 H9 . 0.9500 ?
C10 H10 . 0.9500 ?

loop_
_geom_hbond_atom_site_label_D
_geom_hbond_atom_site_label_H
_geom_hbond_atom_site_label_A
_geom_hbond_site_symmetry_A
_geom_hbond_distance_DH
_geom_hbond_distance_HA
_geom_hbond_distance_DA
_geom_hbond_angle_DHA
_geom_hbond_publ_flag
N1 H1 Cl3 1_665 0.88 2.31 3.154(5) 160 yes
N2 H21 Cl4 1_665 0.88 2.43 3.215(4) 150 yes
N2 H22 Cl7 . 0.88 2.35 3.223(5) 171 yes
N3 H31 Cl7 2_776 0.91 2.68 3.202(5) 118 yes
N3 H32 O1 . 0.91 1.94 2.848(6) 176 yes
N3 H33 Cl1 1_655 0.91 2.37 3.228(5) 157 yes
N4 H4 Cl7 2_766 0.88 2.35 3.181(4) 158 yes
N5 H51 Cl7 2_766 0.88 2.70 3.453(5) 144 yes
N5 H52 Cl5 1_655 0.88 2.43 3.290(5) 167 yes
N6 H61 O1 . 0.91 1.91 2.794(6) 163 yes
N6 H62 Cl3 1_655 0.91 2.29 3.167(4) 163 yes
N6 H63 Cl2 . 0.91 2.38 3.218(4) 153 yes
O1 H11 Cl4 2_666 0.837(10) 2.36(2) 3.177(5) 165(6) yes
O1 H12 Cl6 . 0.836(10) 2.256(15) 3.083(4) 170(6) yes

loop_
_geom_torsion_atom_site_label_1
_geom_torsion_atom_site_label_2
_geom_torsion_atom_site_label_3
_geom_torsion_atom_site_label_4
_geom_torsion_site_symmetry_1
_geom_torsion_site_symmetry_2
_geom_torsion_site_symmetry_3
_geom_torsion_site_symmetry_4
_geom_torsion
_geom_torsion_publ_flag
C5 N1 C1 N2 . . . . 179.5(5) ?
C5 N1 C1 C2 . . . . -0.3(8) ?
N2 C1 C2 C3 . . . . -179.3(5) ?
N1 C1 C2 C3 . . . . 0.5(8) ?
N2 C1 C2 N3 . . . . 1.3(8) ?
N1 C1 C2 N3 . . . . -178.9(5) ?
C1 C2 C3 C4 . . . . -0.1(8) ?
N3 C2 C3 C4 . . . . 179.3(5) ?
C2 C3 C4 C5 . . . . -0.6(8) ?
C3 C4 C5 N1 . . . . 0.8(9) ?
C1 N1 C5 C4 . . . . -0.4(9) ?
C10 N4 C6 N5 . . . . 177.1(5) ?
C10 N4 C6 C7 . . . . -2.2(8) ?
N5 C6 C7 C8 . . . . -176.4(5) ?
N4 C6 C7 C8 . . . . 2.8(7) ?
N5 C6 C7 N6 . . . . 3.6(8) ?
N4 C6 C7 N6 . . . . -177.2(5) ?
C6 C7 C8 C9 . . . . -0.6(8) ?
N6 C7 C8 C9 . . . . 179.4(5) ?
C7 C8 C9 C10 . . . . -2.5(8) ?
C6 N4 C10 C9 . . . . -0.8(8) ?
C8 C9 C10 N4 . . . . 3.2(8) ?

_cod_database_fobs_code 2022113
